data_1517152
loop_
_publ_author_name
'Dejana P. Dimitrijevic'
'Verica V. Glodovic'
'Gordana P. Radic'
'Santiago Garcia-Granda'
'Laura Menendez-Taboada'
'Marija Milovanovic'
'Vladislav Volarevic'
'Nebojsa Arsenijevic'
'Goran A. Bogdanovic'
'Srecko R. Trifunovic'

_publ_section_title
;
 Stereospecific ligands and their complexes. Part XV. Synthesis,
 characterization and cytotoxicity of novel platinum(IV) complexes with
 some esters of ethylenediamine-N,,N'N'-di-S,,S-(2,2''-dibenzyl)acetic
 acid. Crystal structure of
 O,,O''-dipropyl-ethylenediamine--N,,N''-di-S,,S-(2,2''-dibenzyl)acetate
 dihydrochloride
;
_journal_name_full
;
Inorganica Chimica Acta
;
_journal_page_first 83
_journal_page_last 89
_journal_volume 402
_journal_year 2013
_chemical_formula_moiety '[C26 H38 N2 O4]Cl2'
_chemical_formula_sum 'C26 H38 Cl2 N2 O4'
_chemical_formula_weight 513.48
_chemical_name_systematic
;
O,O'-dipropyl-ethylenediamine-N,N'-di-S,S-(2,2'-dibenzyl)
acetate dihydrochloride
;
_space_group_IT_number 4
_symmetry_cell_setting monoclinic
_symmetry_space_group_name_Hall 'P 2yb'
_symmetry_space_group_name_H-M 'P 1 21 1'
_atom_sites_solution_hydrogens geom
_atom_sites_solution_primary direct
_atom_sites_solution_secondary difmap
_cell_angle_alpha 90.00
_cell_angle_beta 94.495(10)
_cell_angle_gamma 90.00
_cell_formula_units_Z 2
_cell_length_a 5.2333(5)
_cell_length_b 15.577(2)
_cell_length_c 16.8148(19)
_cell_measurement_temperature 293(2)
_cell_volume 1366.5(3)
_computing_structure_refinement 'SHELXL-97 (Sheldrick, 1997)'
_diffrn_ambient_temperature 293(2)
_diffrn_measured_fraction_theta_full 1.000
_diffrn_measured_fraction_theta_max 0.977
_diffrn_radiation_monochromator graphite
_diffrn_radiation_source 'fine-focus sealed tube'
_diffrn_radiation_type CuK\a
_diffrn_radiation_wavelength 1.54184
_diffrn_reflns_av_R_equivalents 0.0736
_diffrn_reflns_av_sigmaI/netI 0.1498
_diffrn_reflns_limit_h_max 6
_diffrn_reflns_limit_h_min -5
_diffrn_reflns_limit_k_max 18
_diffrn_reflns_limit_k_min -19
_diffrn_reflns_limit_l_max 19
_diffrn_reflns_limit_l_min -20
_diffrn_reflns_number 10520
_diffrn_reflns_theta_full 68.00
_diffrn_reflns_theta_max 74.17
_diffrn_reflns_theta_min 3.87
_exptl_absorpt_coefficient_mu 2.401
_exptl_crystal_colour colourless
_exptl_crystal_density_diffrn 1.248
_exptl_crystal_density_method 'not measured'
_exptl_crystal_description needle
_exptl_crystal_F_000 548
_refine_diff_density_max 0.211
_refine_diff_density_min -0.187
_refine_diff_density_rms 0.048
_refine_ls_abs_structure_details 'Flack H D (1983), Acta Cryst. A39, 876-881'
_refine_ls_abs_structure_Flack -0.02(2)
_refine_ls_extinction_method none
_refine_ls_goodness_of_fit_ref 0.797
_refine_ls_hydrogen_treatment mixed
_refine_ls_matrix_type full
_refine_ls_number_parameters 309
_refine_ls_number_reflns 5288
_refine_ls_number_restraints 1
_refine_ls_restrained_S_all 0.797
_refine_ls_R_factor_all 0.1346
_refine_ls_R_factor_gt 0.0522
_refine_ls_shift/su_max 0.003
_refine_ls_shift/su_mean 0.000
_refine_ls_structure_factor_coef Fsqd
_refine_ls_weighting_details 'calc w=1/[\s^2^(Fo^2^)+(0.0332P)^2^+0.0000P] where P=(Fo^2^+2Fc^2^)/3'
_refine_ls_weighting_scheme calc
_refine_ls_wR_factor_gt 0.0913
_refine_ls_wR_factor_ref 0.1159
_reflns_number_gt 2311
_reflns_number_total 5288
_reflns_threshold_expression >2sigma(I)
_cod_data_source_file ICA-2013-402-82-89.cif
_cod_data_source_block ds001b
_cod_original_sg_symbol_H-M P2(1)
_cod_database_code 1517152

loop_
_symmetry_equiv_pos_as_xyz
'x, y, z'
'-x, y+1/2, -z'

loop_
_atom_site_label
_atom_site_type_symbol
_atom_site_fract_x
_atom_site_fract_y
_atom_site_fract_z
_atom_site_U_iso_or_equiv
_atom_site_adp_type
_atom_site_occupancy
_atom_site_symmetry_multiplicity
_atom_site_calc_flag
_atom_site_refinement_flags
Cl1 Cl 0.5341(3) -0.05450(10) 0.30402(9) 0.0628(4) Uani 1 1 d .
Cl2 Cl 0.5578(2) 0.26502(10) 0.27114(8) 0.0552(4) Uani 1 1 d .
N1A N 1.0216(7) 0.0201(3) 0.2288(2) 0.0413(11) Uani 1 1 d .
H1N1 H 0.8730 0.0005 0.2454 0.050 Uiso 1 1 calc R
H2N1 H 1.1496 -0.0100 0.2545 0.050 Uiso 1 1 calc R
N1B N 1.0932(7) 0.2136(3) 0.3603(2) 0.0411(11) Uani 1 1 d .
H1N2 H 0.9377 0.2370 0.3483 0.049 Uiso 1 1 calc R
H2N2 H 1.2038 0.2391 0.3295 0.049 Uiso 1 1 calc R
O1A O 0.6002(7) 0.0591(3) 0.1194(2) 0.0903(16) Uani 1 1 d .
O1B O 0.7541(6) 0.1820(3) 0.4740(2) 0.0595(11) Uani 1 1 d .
O2A O 0.8795(8) 0.0891(3) 0.0329(3) 0.0772(15) Uani 1 1 d .
O2B O 1.0337(6) 0.2279(3) 0.5731(2) 0.0577(11) Uani 1 1 d .
C1A C 1.0508(9) 0.1117(4) 0.2513(3) 0.0450(14) Uani 1 1 d .
H1A1 H 0.9014 0.1436 0.2302 0.054 Uiso 1 1 calc R
H1A2 H 1.2002 0.1354 0.2286 0.054 Uiso 1 1 calc R
C1B C 1.0802(10) 0.1200(3) 0.3402(3) 0.0501(15) Uani 1 1 d .
H1B1 H 1.2356 0.0914 0.3613 0.060 Uiso 1 1 calc R
H1B2 H 0.9356 0.0937 0.3634 0.060 Uiso 1 1 calc R
C2A C 1.0236(10) 0.0038(4) 0.1411(3) 0.0478(15) Uani 1 1 d .
H2A H 1.1867 0.0238 0.1229 0.057 Uiso 1 1 calc R
C2B C 1.1745(9) 0.2326(3) 0.4459(3) 0.0396(13) Uani 1 1 d .
H2B H 1.3207 0.1956 0.4622 0.047 Uiso 1 1 calc R
C3A C 0.8070(10) 0.0532(4) 0.0977(3) 0.0508(15) Uani 1 1 d .
C3B C 0.9595(9) 0.2111(4) 0.4974(3) 0.0440(13) Uani 1 1 d .
C4A C 0.6878(14) 0.1407(5) -0.0139(4) 0.102(3) Uani 1 1 d .
H4A1 H 0.6884 0.1990 0.0065 0.123 Uiso 1 1 calc R
H4A2 H 0.5185 0.1166 -0.0097 0.123 Uiso 1 1 calc R
C4B C 0.8464(10) 0.2141(5) 0.6316(3) 0.070(2) Uani 1 1 d .
H4B1 H 0.8201 0.1532 0.6395 0.084 Uiso 1 1 calc R
H4B2 H 0.6836 0.2399 0.6134 0.084 Uiso 1 1 calc R
C5A C 0.7500(18) 0.1411(7) -0.0989(5) 0.136(4) Uani 1 1 d .
H5A1 H 0.6552 0.1869 -0.1270 0.164 Uiso 1 1 calc R
H5A2 H 0.9313 0.1528 -0.1013 0.164 Uiso 1 1 calc R
C5B C 0.9499(12) 0.2548(5) 0.7073(3) 0.077(2) Uani 1 1 d .
H5B1 H 0.9763 0.3155 0.6978 0.092 Uiso 1 1 calc R
H5B2 H 0.8232 0.2498 0.7462 0.092 Uiso 1 1 calc R
C6A C 0.688(2) 0.0604(7) -0.1386(6) 0.187(6) Uani 1 1 d .
H6A1 H 0.8213 0.0194 -0.1246 0.281 Uiso 1 1 calc R
H6A2 H 0.6744 0.0690 -0.1953 0.281 Uiso 1 1 calc R
H6A3 H 0.5283 0.0393 -0.1222 0.281 Uiso 1 1 calc R
C6B C 1.1923(13) 0.2174(5) 0.7413(4) 0.092(2) Uani 1 1 d .
H6B1 H 1.1593 0.1625 0.7645 0.138 Uiso 1 1 calc R
H6B2 H 1.2690 0.2549 0.7817 0.138 Uiso 1 1 calc R
H6B3 H 1.3070 0.2102 0.7000 0.138 Uiso 1 1 calc R
C7A C 1.0006(12) -0.0925(4) 0.1274(3) 0.0575(16) Uani 1 1 d .
H7A1 H 0.8435 -0.1125 0.1483 0.069 Uiso 1 1 calc R
H7A2 H 1.1426 -0.1208 0.1574 0.069 Uiso 1 1 calc R
C7B C 1.2627(9) 0.3268(4) 0.4558(3) 0.0511(15) Uani 1 1 d .
H7B1 H 1.3298 0.3353 0.5106 0.061 Uiso 1 1 calc R
H7B2 H 1.4025 0.3363 0.4222 0.061 Uiso 1 1 calc R
C8A C 0.9994(11) -0.1194(4) 0.0402(3) 0.0512(15) Uani 1 1 d .
C8B C 1.0616(10) 0.3932(4) 0.4359(3) 0.0489(15) Uani 1 1 d .
C9A C 1.1882(12) -0.0940(4) -0.0068(4) 0.0679(19) Uani 1 1 d .
H9A H 1.3199 -0.0588 0.0144 0.081 Uiso 1 1 calc R
C9B C 0.9164(11) 0.4247(4) 0.4948(4) 0.0642(18) Uani 1 1 d .
H9B H 0.9463 0.4060 0.5473 0.077 Uiso 1 1 calc R
C10A C 1.1848(14) -0.1204(5) -0.0858(4) 0.081(2) Uani 1 1 d .
H10A H 1.3128 -0.1023 -0.1173 0.097 Uiso 1 1 calc R
C10B C 0.7233(14) 0.4851(5) 0.4744(5) 0.086(2) Uani 1 1 d .
H10B H 0.6232 0.5064 0.5132 0.103 Uiso 1 1 calc R
C11A C 0.9968(14) -0.1722(5) -0.1169(4) 0.077(2) Uani 1 1 d .
H11A H 0.9949 -0.1896 -0.1699 0.093 Uiso 1 1 calc R
C11B C 0.6837(14) 0.5121(5) 0.3985(6) 0.096(3) Uani 1 1 d .
H11B H 0.5557 0.5524 0.3857 0.116 Uiso 1 1 calc R
C12A C 0.8077(13) -0.1992(5) -0.0705(4) 0.087(3) Uani 1 1 d .
H12A H 0.6768 -0.2346 -0.0920 0.104 Uiso 1 1 calc R
C12B C 0.8289(17) 0.4817(5) 0.3382(5) 0.098(3) Uani 1 1 d .
H12B H 0.7974 0.5000 0.2857 0.118 Uiso 1 1 calc R
C13A C 0.8132(13) -0.1735(5) 0.0085(4) 0.073(2) Uani 1 1 d .
H13A H 0.6883 -0.1933 0.0404 0.088 Uiso 1 1 calc R
C13B C 1.0219(13) 0.4231(4) 0.3597(4) 0.071(2) Uani 1 1 d .
H13B H 1.1265 0.4037 0.3212 0.086 Uiso 1 1 calc R

loop_
_atom_site_aniso_label
_atom_site_aniso_U_11
_atom_site_aniso_U_22
_atom_site_aniso_U_33
_atom_site_aniso_U_23
_atom_site_aniso_U_13
_atom_site_aniso_U_12
Cl1 0.0444(8) 0.0728(12) 0.0722(9) 0.0109(10) 0.0113(7) 0.0033(8)
Cl2 0.0370(7) 0.0732(11) 0.0560(8) 0.0086(9) 0.0070(6) 0.0021(8)
N1A 0.038(2) 0.051(3) 0.035(2) -0.005(2) 0.0007(18) -0.004(2)
N1B 0.033(2) 0.048(3) 0.042(2) -0.002(2) 0.0020(18) -0.001(2)
O1A 0.036(2) 0.155(5) 0.080(3) 0.033(3) 0.006(2) 0.008(3)
O1B 0.033(2) 0.085(3) 0.061(2) -0.006(2) 0.0053(18) -0.004(2)
O2A 0.071(3) 0.094(4) 0.068(3) 0.034(3) 0.017(2) 0.021(3)
O2B 0.047(2) 0.086(3) 0.041(2) -0.002(2) 0.0111(16) -0.010(2)
C1A 0.044(3) 0.044(4) 0.046(4) -0.007(3) 0.003(3) -0.005(3)
C1B 0.061(4) 0.040(4) 0.050(4) -0.009(3) 0.006(3) 0.001(3)
C2A 0.037(3) 0.068(5) 0.039(3) -0.009(3) 0.003(2) -0.004(3)
C2B 0.029(2) 0.051(4) 0.038(3) -0.008(2) -0.002(2) 0.001(2)
C3A 0.042(3) 0.064(4) 0.046(3) -0.006(3) -0.001(3) -0.002(3)
C3B 0.038(3) 0.053(4) 0.041(3) 0.000(3) 0.000(2) 0.005(3)
C4A 0.102(6) 0.113(7) 0.092(6) 0.054(5) 0.009(5) 0.048(5)
C4B 0.045(3) 0.115(6) 0.052(4) 0.001(4) 0.016(3) -0.012(4)
C5A 0.128(8) 0.170(11) 0.107(8) 0.062(8) -0.014(6) -0.015(7)
C5B 0.088(5) 0.101(6) 0.043(4) 0.008(4) 0.016(3) 0.010(5)
C6A 0.259(15) 0.105(9) 0.179(11) 0.001(9) -0.100(11) -0.041(9)
C6B 0.082(5) 0.119(7) 0.074(5) 0.003(5) -0.006(4) 0.016(5)
C7A 0.068(4) 0.057(4) 0.049(4) -0.002(3) 0.005(3) -0.001(3)
C7B 0.034(3) 0.063(4) 0.057(3) -0.009(3) 0.004(2) -0.012(3)
C8A 0.047(3) 0.049(4) 0.058(4) -0.009(3) 0.008(3) 0.006(3)
C8B 0.039(3) 0.045(4) 0.061(4) -0.009(3) -0.007(3) -0.004(3)
C9A 0.061(4) 0.073(5) 0.070(4) -0.027(4) 0.010(3) -0.011(3)
C9B 0.055(4) 0.054(5) 0.084(4) -0.017(4) 0.008(3) -0.006(3)
C10A 0.082(5) 0.101(6) 0.062(4) -0.021(4) 0.018(4) -0.015(5)
C10B 0.069(5) 0.057(5) 0.132(8) -0.025(5) 0.008(5) -0.003(4)
C11A 0.078(5) 0.095(6) 0.059(4) -0.026(4) 0.006(4) 0.005(4)
C11B 0.069(5) 0.044(5) 0.172(9) -0.007(6) -0.023(6) 0.006(4)
C12A 0.072(5) 0.120(7) 0.067(4) -0.038(5) 0.000(4) -0.021(4)
C12B 0.121(7) 0.056(5) 0.112(7) 0.007(5) -0.020(6) 0.005(5)
C13A 0.071(5) 0.084(6) 0.065(4) -0.025(4) 0.011(3) -0.018(4)
C13B 0.089(5) 0.060(5) 0.063(4) 0.000(4) -0.006(4) -0.004(4)

loop_
_atom_type_symbol
_atom_type_description
_atom_type_scat_dispersion_real
_atom_type_scat_dispersion_imag
_atom_type_scat_source
C C 0.0181 0.0091 'International Tables Vol C Tables 4.2.6.8 and 6.1.1.4'
H H 0.0000 0.0000 'International Tables Vol C Tables 4.2.6.8 and 6.1.1.4'
N N 0.0311 0.0180 'International Tables Vol C Tables 4.2.6.8 and 6.1.1.4'
O O 0.0492 0.0322 'International Tables Vol C Tables 4.2.6.8 and 6.1.1.4'
Cl Cl 0.3639 0.7018 'International Tables Vol C Tables 4.2.6.8 and 6.1.1.4'

loop_
_geom_angle_atom_site_label_1
_geom_angle_atom_site_label_2
_geom_angle_atom_site_label_3
_geom_angle
C1A N1A C2A 114.0(4)
C1A N1A H1N1 108.7
C2A N1A H1N1 108.7
C1A N1A H2N1 108.7
C2A N1A H2N1 108.7
H1N1 N1A H2N1 107.6
C1B N1B C2B 114.5(4)
C1B N1B H1N2 108.6
C2B N1B H1N2 108.6
C1B N1B H2N2 108.6
C2B N1B H2N2 108.6
H1N2 N1B H2N2 107.6
C3A O2A C4A 116.8(5)
C3B O2B C4B 117.2(4)
N1A C1A C1B 109.9(4)
N1A C1A H1A1 109.7
C1B C1A H1A1 109.7
N1A C1A H1A2 109.7
C1B C1A H1A2 109.7
H1A1 C1A H1A2 108.2
C1A C1B N1B 108.1(4)
C1A C1B H1B1 110.1
N1B C1B H1B1 110.1
C1A C1B H1B2 110.1
N1B C1B H1B2 110.1
H1B1 C1B H1B2 108.4
N1A C2A C3A 109.0(4)
N1A C2A C7A 108.0(5)
C3A C2A C7A 112.5(5)
N1A C2A H2A 109.1
C3A C2A H2A 109.1
C7A C2A H2A 109.1
N1B C2B C3B 109.8(4)
N1B C2B C7B 110.6(4)
C3B C2B C7B 112.3(4)
N1B C2B H2B 108.0
C3B C2B H2B 108.0
C7B C2B H2B 108.0
O1A C3A O2A 124.1(6)
O1A C3A C2A 124.5(5)
O2A C3A C2A 111.4(5)
O1B C3B O2B 125.0(5)
O1B C3B C2B 125.7(5)
O2B C3B C2B 109.3(4)
O2A C4A C5A 109.0(6)
O2A C4A H4A1 109.9
C5A C4A H4A1 109.9
O2A C4A H4A2 109.9
C5A C4A H4A2 109.9
H4A1 C4A H4A2 108.3
O2B C4B C5B 107.2(5)
O2B C4B H4B1 110.3
C5B C4B H4B1 110.3
O2B C4B H4B2 110.3
C5B C4B H4B2 110.3
H4B1 C4B H4B2 108.5
C6A C5A C4A 112.4(9)
C6A C5A H5A1 109.1
C4A C5A H5A1 109.1
C6A C5A H5A2 109.1
C4A C5A H5A2 109.1
H5A1 C5A H5A2 107.9
C6B C5B C4B 114.2(6)
C6B C5B H5B1 108.7
C4B C5B H5B1 108.7
C6B C5B H5B2 108.7
C4B C5B H5B2 108.7
H5B1 C5B H5B2 107.6
C5A C6A H6A1 109.5
C5A C6A H6A2 109.5
H6A1 C6A H6A2 109.5
C5A C6A H6A3 109.5
H6A1 C6A H6A3 109.5
H6A2 C6A H6A3 109.5
C5B C6B H6B1 109.5
C5B C6B H6B2 109.5
H6B1 C6B H6B2 109.5
C5B C6B H6B3 109.5
H6B1 C6B H6B3 109.5
H6B2 C6B H6B3 109.5
C2A C7A C8A 114.2(5)
C2A C7A H7A1 108.7
C8A C7A H7A1 108.7
C2A C7A H7A2 108.7
C8A C7A H7A2 108.7
H7A1 C7A H7A2 107.6
C8B C7B C2B 115.8(4)
C8B C7B H7B1 108.3
C2B C7B H7B1 108.3
C8B C7B H7B2 108.3
C2B C7B H7B2 108.3
H7B1 C7B H7B2 107.4
C13A C8A C9A 118.6(6)
C13A C8A C7A 119.5(5)
C9A C8A C7A 121.8(5)
C13B C8B C9B 120.0(6)
C13B C8B C7B 119.9(6)
C9B C8B C7B 120.1(6)
C8A C9A C10A 120.7(6)
C8A C9A H9A 119.7
C10A C9A H9A 119.7
C8B C9B C10B 119.1(6)
C8B C9B H9B 120.4
C10B C9B H9B 120.4
C11A C10A C9A 120.2(6)
C11A C10A H10A 119.9
C9A C10A H10A 119.9
C11B C10B C9B 119.8(7)
C11B C10B H10B 120.1
C9B C10B H10B 120.1
C10A C11A C12A 120.0(6)
C10A C11A H11A 120.0
C12A C11A H11A 120.0
C10B C11B C12B 122.0(8)
C10B C11B H11B 119.0
C12B C11B H11B 119.0
C11A C12A C13A 119.6(6)
C11A C12A H12A 120.2
C13A C12A H12A 120.2
C13B C12B C11B 117.5(8)
C13B C12B H12B 121.3
C11B C12B H12B 121.3
C8A C13A C12A 120.8(6)
C8A C13A H13A 119.6
C12A C13A H13A 119.6
C8B C13B C12B 121.5(7)
C8B C13B H13B 119.2
C12B C13B H13B 119.2

loop_
_geom_bond_atom_site_label_1
_geom_bond_atom_site_label_2
_geom_bond_distance
N1A C1A 1.481(6)
N1A C2A 1.498(6)
N1A H1N1 0.9000
N1A H2N1 0.9000
N1B C1B 1.496(6)
N1B C2B 1.498(6)
N1B H1N2 0.9000
N1B H2N2 0.9000
O1A C3A 1.172(6)
O1B C3B 1.204(6)
O2A C3A 1.309(6)
O2A C4A 1.465(7)
O2B C3B 1.328(6)
O2B C4B 1.458(6)
C1A C1B 1.496(6)
C1A H1A1 0.9700
C1A H1A2 0.9700
C1B H1B1 0.9700
C1B H1B2 0.9700
C2A C3A 1.509(7)
C2A C7A 1.521(7)
C2A H2A 0.9800
C2B C3B 1.510(7)
C2B C7B 1.543(7)
C2B H2B 0.9800
C4A C5A 1.491(9)
C4A H4A1 0.9700
C4A H4A2 0.9700
C4B C5B 1.486(8)
C4B H4B1 0.9700
C4B H4B2 0.9700
C5A C6A 1.447(11)
C5A H5A1 0.9700
C5A H5A2 0.9700
C5B C6B 1.471(8)
C5B H5B1 0.9700
C5B H5B2 0.9700
C6A H6A1 0.9600
C6A H6A2 0.9600
C6A H6A3 0.9600
C6B H6B1 0.9600
C6B H6B2 0.9600
C6B H6B3 0.9600
C7A C8A 1.525(7)
C7A H7A1 0.9700
C7A H7A2 0.9700
C7B C8B 1.495(7)
C7B H7B1 0.9700
C7B H7B2 0.9700
C8A C13A 1.364(8)
C8A C9A 1.370(7)
C8B C13B 1.365(8)
C8B C9B 1.384(8)
C9A C10A 1.390(8)
C9A H9A 0.9300
C9B C10B 1.404(9)
C9B H9B 0.9300
C10A C11A 1.345(9)
C10A H10A 0.9300
C10B C11B 1.345(10)
C10B H10B 0.9300
C11A C12A 1.374(8)
C11A H11A 0.9300
C11B C12B 1.396(11)
C11B H11B 0.9300
C12A C13A 1.386(8)
C12A H12A 0.9300
C12B C13B 1.388(9)
C12B H12B 0.9300
C13A H13A 0.9300
C13B H13B 0.9300

loop_
_geom_torsion_atom_site_label_1
_geom_torsion_atom_site_label_2
_geom_torsion_atom_site_label_3
_geom_torsion_atom_site_label_4
_geom_torsion
C2A N1A C1A C1B -172.8(4)
N1A C1A C1B N1B -176.6(4)
C2B N1B C1B C1A -168.4(4)
C1A N1A C2A C3A -59.3(6)
C1A N1A C2A C7A 178.2(4)
C1B N1B C2B C3B -73.1(5)
C1B N1B C2B C7B 162.5(4)
C4A O2A C3A O1A 0.9(10)
C4A O2A C3A C2A -178.7(6)
N1A C2A C3A O1A -41.6(9)
C7A C2A C3A O1A 78.2(8)
N1A C2A C3A O2A 138.0(5)
C7A C2A C3A O2A -102.2(6)
C4B O2B C3B O1B -3.4(9)
C4B O2B C3B C2B 177.7(5)
N1B C2B C3B O1B 0.9(8)
C7B C2B C3B O1B 124.3(6)
N1B C2B C3B O2B 179.8(4)
C7B C2B C3B O2B -56.8(6)
C3A O2A C4A C5A -153.2(7)
C3B O2B C4B C5B -167.6(5)
O2A C4A C5A C6A 74.5(10)
O2B C4B C5B C6B -62.2(8)
N1A C2A C7A C8A 179.9(4)
C3A C2A C7A C8A 59.5(7)
N1B C2B C7B C8B 63.8(6)
C3B C2B C7B C8B -59.2(6)
C2A C7A C8A C13A -130.1(7)
C2A C7A C8A C9A 53.1(8)
C2B C7B C8B C13B -88.8(7)
C2B C7B C8B C9B 91.4(6)
C13A C8A C9A C10A 2.3(11)
C7A C8A C9A C10A 179.0(6)
C13B C8B C9B C10B 2.1(9)
C7B C8B C9B C10B -178.1(6)
C8A C9A C10A C11A -0.8(12)
C8B C9B C10B C11B -0.6(10)
C9A C10A C11A C12A -0.1(12)
C9B C10B C11B C12B 0.2(12)
C10A C11A C12A C13A -0.5(12)
C10B C11B C12B C13B -1.3(12)
C9A C8A C13A C12A -3.0(11)
C7A C8A C13A C12A -179.8(6)
C11A C12A C13A C8A 2.1(12)
C9B C8B C13B C12B -3.3(10)
C7B C8B C13B C12B 176.9(6)
C11B C12B C13B C8B 2.9(11)
